data_7038946
loop_
_publ_author_name
'Wang, Wen-Min'
'Qiao, Wan-Zhen'
'Zhang, Hong-Xia'
'Wang, Shi-Yu'
'Nie, Yao-Yao'
'Chen, Hong-Man'
'Liu, Zhen'
'Gao, Hong-Ling'
'Cui, Jian-Zhong'
'Zhao, Bin'

_publ_section_title
;
 Structures and magnetic properties of several phenoxo-O bridged dinuclear
 lanthanide complexes: Dy derivatives displaying substituent dependent
 magnetic relaxation behavior.
;
_journal_issue 19
_journal_name_full 'Dalton transactions (Cambridge, England : 2003)'
_journal_page_first 8182
_journal_page_last 8191
_journal_paper_doi 10.1039/c6dt00220j
_journal_volume 45
_journal_year 2016
_chemical_formula_moiety 'C96 H74 Er2 N4 O12'
_chemical_formula_sum 'C96 H74 Er2 N4 O12'
_chemical_formula_weight 1810.11
_chemical_name_systematic
;
 ? 
;
_space_group_crystal_system monoclinic
_space_group_IT_number 14
_space_group_name_Hall '-P 2ybc'
_space_group_name_H-M_alt 'P 1 21/c 1'
_symmetry_space_group_name_Hall '-P 2ybc'
_symmetry_space_group_name_H-M 'P 1 21/c 1'
_atom_sites_solution_hydrogens geom
_atom_sites_solution_primary direct
_atom_sites_solution_secondary difmap
_audit_creation_date 2015-11-26
_audit_creation_method
;
Olex2 1.2
(compiled 2015.09.30 svn.r3233 for OlexSys, GUI svn.r5103)
;
_audit_update_record
;
2016-01-06 deposited with the CCDC.
2016-04-04 downloaded from the CCDC.
;
_cell_angle_alpha 90.00
_cell_angle_beta 103.388(2)
_cell_angle_gamma 90.00
_cell_formula_units_Z 2
_cell_length_a 11.6297(14)
_cell_length_b 17.1807(19)
_cell_length_c 19.908(2)
_cell_measurement_reflns_used 11615
_cell_measurement_temperature 113
_cell_measurement_theta_max 27.5
_cell_measurement_theta_min 3.0
_cell_volume 3869.6(7)
_computing_cell_refinement
;
CrystalClear-SM Expert 2.1 b42 (Rigaku, 2015)
;
_computing_data_collection
;
CrystalClear-SM Expert 2.1 b42 (Rigaku, 2015)
;
_computing_data_reduction
;
CrystalClear-SM Expert 2.1 b42 (Rigaku, 2015)
;
_computing_molecular_graphics 'Olex2 (Dolomanov et al., 2009)'
_computing_publication_material 'Olex2 (Dolomanov et al., 2009)'
_computing_structure_refinement 'XL (Sheldrick, 2008)'
_computing_structure_solution 'SHELXS-97 (Sheldrick, 1990)'
_diffrn_ambient_temperature 113
_diffrn_detector PILT
_diffrn_detector_area_resol_mean 5.8140
_diffrn_measured_fraction_theta_full 0.992
_diffrn_measured_fraction_theta_max 0.992
_diffrn_measurement_details
;
scan:
    Number of images: 360
               Slice: -105.0000 - 75.0000
         Image width: 0.5000
            Exp time: 2.0000
       Rotation axis: Omega
               Omega: 0.0000
                 Chi: 45.0000
                 Phi: 0.0000
                 XTD: 44.9530
              2theta: -15.0845
scan:
    Number of images: 360
               Slice: -105.0000 - 75.0000
         Image width: 0.5000
            Exp time: 2.0000
       Rotation axis: Omega
               Omega: 0.0000
                 Chi: 45.0000
                 Phi: 90.0000
                 XTD: 44.9530
              2theta: -15.0845
scan:
    Number of images: 360
               Slice: -105.0000 - 75.0000
         Image width: 0.5000
            Exp time: 2.0000
       Rotation axis: Omega
               Omega: 0.0000
                 Chi: 45.0000
                 Phi: 180.0000
                 XTD: 44.9530
              2theta: -15.0845
;
_diffrn_measurement_device
;
AFC10: Fixed Chi 2 circle
;
_diffrn_measurement_device_type
;
Rigaku Pilatus 200K
;
_diffrn_measurement_method 'profile data from \w-scans'
_diffrn_measurement_specimen_support Fiber
_diffrn_orient_matrix_type d*Trek
_diffrn_orient_matrix_UB_11 -0.003581
_diffrn_orient_matrix_UB_12 -0.083383
_diffrn_orient_matrix_UB_13 0.029104
_diffrn_orient_matrix_UB_21 0.047468
_diffrn_orient_matrix_UB_22 -0.012899
_diffrn_orient_matrix_UB_23 -0.031117
_diffrn_orient_matrix_UB_31 0.028514
_diffrn_orient_matrix_UB_32 0.001122
_diffrn_orient_matrix_UB_33 0.043032
_diffrn_radiation_monochromator Confocal
_diffrn_radiation_type MoK\a
_diffrn_radiation_wavelength 0.71073
_diffrn_reflns_av_R_equivalents 0.0317
_diffrn_reflns_av_unetI/netI 0.0189
_diffrn_reflns_limit_h_max 15
_diffrn_reflns_limit_h_min -15
_diffrn_reflns_limit_k_max 22
_diffrn_reflns_limit_k_min -22
_diffrn_reflns_limit_l_max 25
_diffrn_reflns_limit_l_min -25
_diffrn_reflns_number 49004
_diffrn_reflns_theta_full 27.55
_diffrn_reflns_theta_max 27.55
_diffrn_reflns_theta_min 3.02
_diffrn_source 'Rotating Anode'
_diffrn_source_current 24.0
_diffrn_source_power 1.2
_diffrn_source_voltage 50.0
_exptl_absorpt_coefficient_mu 2.223
_exptl_absorpt_correction_T_max 1.000
_exptl_absorpt_correction_T_min 0.601
_exptl_absorpt_correction_type multi-scan
_exptl_crystal_colour Colorless
_exptl_crystal_density_diffrn 1.554
_exptl_crystal_density_method "'not measured'"
_exptl_crystal_description Prism
_exptl_crystal_F_000 1820
_exptl_crystal_preparation Fiber
_exptl_crystal_size_max 0.2
_exptl_crystal_size_mid 0.18
_exptl_crystal_size_min 0.12
_refine_diff_density_max 2.255
_refine_diff_density_min -0.376
_refine_diff_density_rms 0.096
_refine_ls_extinction_method none
_refine_ls_goodness_of_fit_ref 1.067
_refine_ls_hydrogen_treatment constr
_refine_ls_matrix_type full
_refine_ls_number_parameters 515
_refine_ls_number_reflns 8860
_refine_ls_number_restraints 0
_refine_ls_restrained_S_all 1.067
_refine_ls_R_factor_all 0.0372
_refine_ls_R_factor_gt 0.0312
_refine_ls_shift/su_max 0.004
_refine_ls_shift/su_mean 0.000
_refine_ls_structure_factor_coef Fsqd
_refine_ls_weighting_details 'calc w=1/[\s^2^(Fo^2^)+(0.0556P)^2^+1.7182P] where P=(Fo^2^+2Fc^2^)/3'
_refine_ls_weighting_scheme calc
_refine_ls_wR_factor_gt 0.0859
_refine_ls_wR_factor_ref 0.0892
_reflns_number_gt 7588
_reflns_number_total 8860
_reflns_threshold_expression >2sigma(I)
_cod_data_source_file c6dt00220j2.cif
_cod_data_source_block shelx
_cod_depositor_comments
;
The following automatic conversions were performed:

'_exptl_absorpt_correction_type' value 'Multi-scan' changed to
'multi-scan' according to
/usr/data/users/saulius/crontab/automatic-downloads/rss-feeds/RSC/lib/dictionaries/cif_core.dic
dictionary named 'cif_core.dic' version 2.4.2 from 2011-04-26.

Automatic conversion script
Id: cif_fix_values 4268 2015-11-12 08:31:59Z antanas 

 Adding full bibliography for 7038938--7038946.cif.
;
_cod_original_cell_volume 3869.6(8)
_cod_database_code 7038946
_olex2_refinement_description
;
1. Fixed Uiso
 At 1.2 times of:
  All C(H) groups, All C(H,H) groups
 At 1.5 times of:
  All C(H,H,H) groups
2.a Secondary CH2 refined with riding coordinates:
 C17(H17A,H17B)
2.b Aromatic/amide H refined with riding coordinates:
 C3(H3), C4(H4), C5(H5), C7(H7), C8(H8), C10(H10), C12(H12), C13(H13),
 C15(H15), C16(H16), C19(H19), C20(H20), C21(H21), C22(H22), C23(H23), C26(H26),
  C29(H29), C30(H30), C31(H31), C32(H32), C33(H33), C34(H34), C35(H35),
 C36(H36), C37(H37), C38(H38), C41(H41), C44(H44), C45(H45), C46(H46), C47(H47),
  C48(H48)
2.c Idealised Me refined as rotating group:
 C18(H18A,H18B,H18C)
;
_olex2_submission_special_instructions 'No special instructions were received'

loop_
_space_group_symop_id
_space_group_symop_operation_xyz
1 'x, y, z'
2 '-x, y+1/2, -z+1/2'
3 '-x, -y, -z'
4 'x, -y-1/2, z-1/2'

loop_
_atom_site_label
_atom_site_type_symbol
_atom_site_fract_x
_atom_site_fract_y
_atom_site_fract_z
_atom_site_U_iso_or_equiv
_atom_site_adp_type
_atom_site_occupancy
_atom_site_calc_flag
_atom_site_refinement_flags_posn
Er1 Er 0.622447(11) 0.929123(7) 0.990779(6) 0.03814(6) Uani 1 d .
O1 O 0.54587(19) 1.05697(12) 0.96715(11) 0.0431(4) Uani 1 d .
O2 O 1.0080(3) 0.57197(14) 1.06992(17) 0.0696(7) Uani 1 d .
O3 O 0.54127(19) 0.81056(12) 0.95429(10) 0.0440(4) Uani 1 d .
O4 O 0.5434(2) 0.93564(11) 0.87394(11) 0.0443(5) Uani 1 d .
O5 O 0.69579(19) 0.85489(12) 1.08600(10) 0.0453(5) Uani 1 d .
O6 O 0.7380(2) 1.00694(13) 1.07243(11) 0.0510(5) Uani 1 d .
N1 N 0.7468(2) 1.00778(14) 0.93315(12) 0.0422(5) Uani 1 d .
N2 N 0.8204(2) 0.86146(15) 0.97124(12) 0.0449(5) Uani 1 d .
C1 C 0.7053(3) 1.07974(16) 0.91183(16) 0.0422(6) Uani 1 d .
C2 C 0.5988(3) 1.10504(17) 0.93081(15) 0.0421(6) Uani 1 d .
C3 C 0.5585(3) 1.17816(18) 0.90942(17) 0.0499(7) Uani 1 d .
H3 H 0.4898 1.1973 0.9221 0.060 Uiso 1 calc R
C4 C 0.6152(3) 1.22560(19) 0.86956(19) 0.0547(8) Uani 1 d .
H4 H 0.5833 1.2755 0.8554 0.066 Uiso 1 calc R
C5 C 0.7158(3) 1.20148(19) 0.85063(19) 0.0546(8) Uani 1 d .
H5 H 0.7531 1.2343 0.8237 0.065 Uiso 1 calc R
C6 C 0.7626(3) 1.12803(18) 0.87144(17) 0.0480(7) Uani 1 d .
C7 C 0.8655(3) 1.0984(2) 0.8551(2) 0.0609(9) Uani 1 d .
H7 H 0.9067 1.1288 0.8284 0.073 Uiso 1 calc R
C8 C 0.9065(3) 1.0264(2) 0.8773(2) 0.0632(9) Uani 1 d .
H8 H 0.9763 1.0065 0.8665 0.076 Uiso 1 calc R
C9 C 0.8441(3) 0.98163(19) 0.91662(18) 0.0497(7) Uani 1 d .
C10 C 0.8820(3) 0.9037(2) 0.94017(18) 0.0508(7) Uani 1 d .
H10 H 0.9540 0.8839 0.9323 0.061 Uiso 1 calc R
C11 C 0.8686(3) 0.7874(2) 0.99644(15) 0.0488(7) Uani 1 d .
C12 C 0.9913(3) 0.7739(2) 1.0177(2) 0.0630(9) Uani 1 d .
H12 H 1.0452 0.8147 1.0152 0.076 Uiso 1 calc R
C13 C 1.0332(3) 0.7017(2) 1.0421(2) 0.0671(10) Uani 1 d .
H13 H 1.1160 0.6933 1.0569 0.080 Uiso 1 calc R
C14 C 0.9556(3) 0.6415(2) 1.04502(18) 0.0583(8) Uani 1 d .
C15 C 0.8336(3) 0.6531(2) 1.02358(17) 0.0520(7) Uani 1 d .
H15 H 0.7801 0.6118 1.0252 0.062 Uiso 1 calc R
C16 C 0.7921(3) 0.72679(19) 0.99970(15) 0.0490(7) Uani 1 d .
H16 H 0.7093 0.7354 0.9854 0.059 Uiso 1 calc R
C17 C 0.9318(3) 0.5108(2) 1.0787(2) 0.0655(9) Uani 1 d .
H17A H 0.8799 0.4964 1.0336 0.079 Uiso 1 calc R
H17B H 0.8814 0.5274 1.1099 0.079 Uiso 1 calc R
C18 C 1.0084(4) 0.4405(2) 1.1099(2) 0.0699(11) Uani 1 d .
H18A H 1.0599 0.4257 1.0794 0.105 Uiso 1 calc GR
H18B H 0.9570 0.3966 1.1146 0.105 Uiso 1 calc GR
H18C H 1.0568 0.4546 1.1554 0.105 Uiso 1 calc GR
C19 C 0.4607(3) 0.66504(19) 0.9720(2) 0.0590(8) Uani 1 d .
H19 H 0.5117 0.6914 1.0092 0.071 Uiso 1 calc R
C20 C 0.4242(4) 0.5900(2) 0.9819(3) 0.0709(11) Uani 1 d .
H20 H 0.4498 0.5654 1.0255 0.085 Uiso 1 calc R
C21 C 0.3520(5) 0.5519(3) 0.9290(3) 0.0851(14) Uani 1 d .
H21 H 0.3284 0.5000 0.9355 0.102 Uiso 1 calc R
C22 C 0.3126(5) 0.5875(3) 0.8661(3) 0.0885(15) Uani 1 d .
H22 H 0.2608 0.5607 0.8296 0.106 Uiso 1 calc R
C23 C 0.3493(4) 0.6635(2) 0.8562(2) 0.0676(10) Uani 1 d .
H23 H 0.3223 0.6882 0.8127 0.081 Uiso 1 calc R
C24 C 0.4242(3) 0.70234(18) 0.90908(18) 0.0506(7) Uani 1 d .
C25 C 0.4684(3) 0.78351(16) 0.90167(16) 0.0428(6) Uani 1 d .
C26 C 0.4302(3) 0.82390(18) 0.83980(16) 0.0475(7) Uani 1 d .
H26 H 0.3748 0.7995 0.8033 0.057 Uiso 1 calc R
C27 C 0.4696(2) 0.89870(18) 0.82889(15) 0.0404(6) Uani 1 d .
C28 C 0.4262(3) 0.94013(18) 0.76104(16) 0.0442(6) Uani 1 d .
C29 C 0.3419(3) 0.9104(2) 0.70775(17) 0.0533(8) Uani 1 d .
H29 H 0.3085 0.8607 0.7124 0.064 Uiso 1 calc R
C30 C 0.3043(4) 0.9525(3) 0.64645(19) 0.0678(10) Uani 1 d .
H30 H 0.2461 0.9311 0.6096 0.081 Uiso 1 calc R
C31 C 0.3503(4) 1.0233(3) 0.6393(2) 0.0700(10) Uani 1 d .
H31 H 0.3252 1.0512 0.5972 0.084 Uiso 1 calc R
C32 C 0.4324(4) 1.0549(3) 0.6922(2) 0.0808(13) Uani 1 d .
H32 H 0.4635 1.1052 0.6875 0.097 Uiso 1 calc R
C33 C 0.4707(4) 1.0134(2) 0.7532(2) 0.0688(11) Uani 1 d .
H33 H 0.5282 1.0356 0.7900 0.083 Uiso 1 calc R
C34 C 0.7112(3) 0.7248(2) 1.16628(17) 0.0559(8) Uani 1 d .
H34 H 0.7014 0.7189 1.1178 0.067 Uiso 1 calc R
C35 C 0.6993(3) 0.6601(2) 1.20567(19) 0.0615(9) Uani 1 d .
H35 H 0.6822 0.6105 1.1846 0.074 Uiso 1 calc R
C36 C 0.7129(3) 0.6689(2) 1.27628(19) 0.0635(10) Uani 1 d .
H36 H 0.7043 0.6252 1.3039 0.076 Uiso 1 calc R
C37 C 0.7388(4) 0.7402(3) 1.3061(2) 0.0721(11) Uani 1 d .
H37 H 0.7487 0.7456 1.3546 0.086 Uiso 1 calc R
C38 C 0.7508(4) 0.8048(2) 1.26649(17) 0.0623(9) Uani 1 d .
H38 H 0.7686 0.8541 1.2881 0.075 Uiso 1 calc R
C39 C 0.7370(3) 0.79803(19) 1.19542(16) 0.0470(7) Uani 1 d .
C40 C 0.7411(3) 0.86684(19) 1.14974(15) 0.0436(6) Uani 1 d .
C41 C 0.7900(3) 0.9381(2) 1.17560(17) 0.0503(7) Uani 1 d .
H41 H 0.8266 0.9413 1.2234 0.060 Uiso 1 calc R
C42 C 0.7881(3) 1.00428(19) 1.13571(16) 0.0457(7) Uani 1 d .
C43 C 0.8465(3) 1.0799(2) 1.16474(18) 0.0502(8) Uani 1 d .
C44 C 0.8362(3) 1.1441(2) 1.1220(2) 0.0595(8) Uani 1 d .
H44 H 0.7917 1.1399 1.0757 0.071 Uiso 1 calc R
C45 C 0.8891(4) 1.2141(2) 1.1448(2) 0.0712(10) Uani 1 d .
H45 H 0.8815 1.2574 1.1144 0.085 Uiso 1 calc R
C46 C 0.9531(4) 1.2208(3) 1.2121(2) 0.0739(11) Uani 1 d .
H46 H 0.9894 1.2690 1.2281 0.089 Uiso 1 calc R
C47 C 0.9648(4) 1.1592(3) 1.2556(2) 0.0756(12) Uani 1 d .
H47 H 1.0090 1.1645 1.3019 0.091 Uiso 1 calc R
C48 C 0.9118(4) 1.0873(3) 1.2326(2) 0.0676(10) Uani 1 d .
H48 H 0.9205 1.0441 1.2631 0.081 Uiso 1 calc R

loop_
_atom_site_aniso_label
_atom_site_aniso_U_11
_atom_site_aniso_U_22
_atom_site_aniso_U_33
_atom_site_aniso_U_23
_atom_site_aniso_U_13
_atom_site_aniso_U_12
Er1 0.04916(9) 0.03130(8) 0.03565(8) 0.00011(4) 0.01326(6) 0.00274(5)
O1 0.0536(12) 0.0345(10) 0.0458(11) 0.0025(8) 0.0209(9) 0.0030(8)
O2 0.0681(17) 0.0531(16) 0.082(2) 0.0115(12) 0.0070(14) 0.0075(11)
O3 0.0556(12) 0.0350(10) 0.0424(11) 0.0018(8) 0.0133(9) 0.0040(9)
O4 0.0552(12) 0.0385(11) 0.0396(11) -0.0004(8) 0.0116(9) -0.0031(9)
O5 0.0583(12) 0.0418(11) 0.0371(10) 0.0005(8) 0.0133(9) 0.0050(9)
O6 0.0654(14) 0.0431(12) 0.0445(12) -0.0029(9) 0.0129(10) -0.0028(10)
N1 0.0476(13) 0.0375(12) 0.0428(13) -0.0028(10) 0.0132(10) 0.0012(10)
N2 0.0553(14) 0.0411(13) 0.0386(12) -0.0019(10) 0.0112(10) 0.0070(11)
C1 0.0493(15) 0.0343(14) 0.0439(15) -0.0036(11) 0.0128(12) -0.0028(11)
C2 0.0526(16) 0.0335(14) 0.0436(15) -0.0020(11) 0.0178(12) -0.0017(12)
C3 0.0564(17) 0.0390(15) 0.0598(19) 0.0046(13) 0.0245(15) 0.0047(13)
C4 0.066(2) 0.0372(16) 0.066(2) 0.0083(14) 0.0239(16) 0.0006(14)
C5 0.0629(19) 0.0417(17) 0.065(2) 0.0059(14) 0.0262(16) -0.0062(14)
C6 0.0523(16) 0.0428(16) 0.0521(17) -0.0001(13) 0.0182(13) -0.0029(13)
C7 0.065(2) 0.0501(19) 0.077(2) 0.0081(18) 0.0360(19) -0.0012(17)
C8 0.061(2) 0.057(2) 0.083(3) 0.0092(18) 0.0385(19) 0.0073(16)
C9 0.0510(16) 0.0435(17) 0.0581(18) -0.0004(14) 0.0201(14) 0.0027(13)
C10 0.0502(17) 0.0494(17) 0.0566(19) 0.0008(15) 0.0201(14) 0.0073(14)
C11 0.0627(19) 0.0471(17) 0.0367(14) -0.0009(13) 0.0115(13) 0.0075(14)
C12 0.062(2) 0.055(2) 0.066(2) 0.0039(17) 0.0035(17) 0.0027(16)
C13 0.057(2) 0.060(2) 0.077(3) 0.0067(18) 0.0012(18) 0.0045(17)
C14 0.065(2) 0.0513(19) 0.0552(19) 0.0046(15) 0.0073(16) 0.0155(16)
C15 0.0609(19) 0.0478(18) 0.0476(17) 0.0003(14) 0.0134(14) 0.0042(14)
C16 0.0570(17) 0.0512(18) 0.0408(15) 0.0034(13) 0.0156(13) 0.0093(14)
C17 0.066(2) 0.060(2) 0.068(2) 0.0013(18) 0.0107(18) 0.0006(18)
C18 0.086(3) 0.050(2) 0.070(3) 0.0027(17) 0.010(2) 0.0085(18)
C19 0.074(2) 0.0387(17) 0.068(2) 0.0069(15) 0.0244(18) 0.0016(15)
C20 0.083(3) 0.0477(19) 0.086(3) 0.015(2) 0.028(2) 0.0004(19)
C21 0.090(3) 0.047(2) 0.121(4) 0.016(2) 0.030(3) -0.014(2)
C22 0.087(3) 0.054(2) 0.115(4) 0.006(3) 0.003(3) -0.023(2)
C23 0.071(2) 0.047(2) 0.081(3) 0.0032(18) 0.0105(19) -0.0151(17)
C24 0.0524(17) 0.0392(16) 0.065(2) 0.0017(14) 0.0226(15) 0.0006(13)
C25 0.0471(15) 0.0334(14) 0.0508(16) -0.0002(12) 0.0175(12) 0.0022(12)
C26 0.0502(16) 0.0437(16) 0.0483(16) -0.0002(13) 0.0109(13) -0.0050(13)
C27 0.0435(14) 0.0398(15) 0.0405(14) -0.0001(12) 0.0150(11) 0.0023(12)
C28 0.0462(15) 0.0478(17) 0.0408(15) 0.0026(12) 0.0144(12) 0.0043(12)
C29 0.066(2) 0.0458(17) 0.0467(17) -0.0052(14) 0.0095(15) 0.0046(15)
C30 0.084(3) 0.067(2) 0.0450(19) -0.0044(17) -0.0013(17) 0.007(2)
C31 0.083(3) 0.075(3) 0.050(2) 0.0173(18) 0.0107(18) 0.011(2)
C32 0.089(3) 0.072(3) 0.076(3) 0.033(2) 0.007(2) -0.013(2)
C33 0.074(2) 0.067(2) 0.059(2) 0.0204(18) 0.0014(18) -0.0186(19)
C34 0.072(2) 0.056(2) 0.0428(16) 0.0117(14) 0.0196(15) 0.0123(16)
C35 0.072(2) 0.057(2) 0.058(2) 0.0122(16) 0.0206(17) 0.0084(17)
C36 0.060(2) 0.075(3) 0.057(2) 0.0272(18) 0.0172(16) 0.0018(18)
C37 0.089(3) 0.085(3) 0.0437(19) 0.0092(18) 0.0167(18) -0.007(2)
C38 0.074(2) 0.072(2) 0.0404(17) 0.0044(16) 0.0124(15) -0.0072(18)
C39 0.0416(14) 0.0584(19) 0.0422(15) 0.0055(13) 0.0123(12) 0.0041(13)
C40 0.0417(14) 0.0540(18) 0.0375(14) 0.0040(12) 0.0140(11) 0.0073(12)
C41 0.0449(16) 0.065(2) 0.0400(16) -0.0017(14) 0.0085(12) -0.0038(14)
C42 0.0424(14) 0.0521(18) 0.0462(16) -0.0065(13) 0.0176(12) -0.0007(13)
C43 0.0417(15) 0.063(2) 0.0501(17) -0.0125(14) 0.0194(13) -0.0041(13)
C44 0.0576(19) 0.055(2) 0.068(2) -0.0070(17) 0.0191(16) -0.0081(16)
C45 0.072(2) 0.058(2) 0.087(3) -0.010(2) 0.026(2) -0.0168(19)
C46 0.069(2) 0.072(3) 0.087(3) -0.023(2) 0.031(2) -0.022(2)
C47 0.080(3) 0.083(3) 0.063(2) -0.022(2) 0.015(2) -0.023(2)
C48 0.073(2) 0.075(2) 0.055(2) -0.0099(18) 0.0146(18) -0.017(2)

loop_
_atom_type_symbol
_atom_type_description
_atom_type_scat_dispersion_real
_atom_type_scat_dispersion_imag
_atom_type_scat_source
C C 0.0033 0.0016 'International Tables Vol C Tables 4.2.6.8 and 6.1.1.4'
H H 0.0000 0.0000 'International Tables Vol C Tables 4.2.6.8 and 6.1.1.4'
Er Er -0.2586 4.9576 'International Tables Vol C Tables 4.2.6.8 and 6.1.1.4'
N N 0.0061 0.0033 'International Tables Vol C Tables 4.2.6.8 and 6.1.1.4'
O O 0.0106 0.0060 'International Tables Vol C Tables 4.2.6.8 and 6.1.1.4'

loop_
_geom_angle_atom_site_label_1
_geom_angle_atom_site_label_2
_geom_angle_atom_site_label_3
_geom_angle
_geom_angle_site_symmetry_1
_geom_angle_site_symmetry_3
O1 Er1 Er1 35.80(5) 3_677 3_677
O1 Er1 Er1 34.71(5) . 3_677
O1 Er1 O1 70.51(8) 3_677 .
O1 Er1 N1 68.41(8) . .
O1 Er1 N1 138.88(7) 3_677 .
O1 Er1 N2 157.31(7) 3_677 .
O1 Er1 N2 131.75(8) . .
O3 Er1 Er1 109.56(5) . 3_677
O3 Er1 O1 83.42(7) . 3_677
O3 Er1 O1 130.62(8) . .
O3 Er1 O4 71.55(7) . .
O3 Er1 N1 125.91(8) . .
O3 Er1 N2 82.73(8) . .
O4 Er1 Er1 86.22(6) . 3_677
O4 Er1 O1 100.84(8) . 3_677
O4 Er1 O1 73.19(7) . .
O4 Er1 N1 68.90(8) . .
O4 Er1 N2 91.70(8) . .
O5 Er1 Er1 114.80(5) . 3_677
O5 Er1 O1 86.66(7) . 3_677
O5 Er1 O1 137.11(7) . .
O5 Er1 O3 79.26(7) . .
O5 Er1 O4 148.65(7) . .
O5 Er1 O6 71.99(8) . .
O5 Er1 N1 123.38(8) . .
O5 Er1 N2 73.16(7) . .
O6 Er1 Er1 83.54(6) . 3_677
O6 Er1 O1 95.13(8) . 3_677
O6 Er1 O1 74.44(8) . .
O6 Er1 O3 151.25(8) . .
O6 Er1 O4 136.30(7) . .
O6 Er1 N1 72.35(8) . .
O6 Er1 N2 88.50(8) . .
N1 Er1 Er1 103.11(6) . 3_677
N1 Er1 N2 63.41(8) . .
N2 Er1 Er1 166.04(6) . 3_677
Er1 O1 Er1 109.49(8) 3_677 .
C2 O1 Er1 118.65(18) . .
C2 O1 Er1 131.75(18) . 3_677
C14 O2 C17 116.9(3) . .
C25 O3 Er1 137.09(19) . .
C27 O4 Er1 137.98(19) . .
C40 O5 Er1 136.7(2) . .
C42 O6 Er1 138.5(2) . .
C1 N1 Er1 116.31(19) . .
C9 N1 Er1 124.0(2) . .
C9 N1 C1 119.4(3) . .
C10 N2 Er1 114.9(2) . .
C10 N2 C11 117.1(3) . .
C11 N2 Er1 127.8(2) . .
N1 C1 C2 117.1(3) . .
N1 C1 C6 121.9(3) . .
C6 C1 C2 121.0(3) . .
O1 C2 C1 119.1(3) . .
O1 C2 C3 124.4(3) . .
C3 C2 C1 116.5(3) . .
C2 C3 H3 118.8 . .
C2 C3 C4 122.3(3) . .
C4 C3 H3 118.8 . .
C3 C4 H4 119.3 . .
C5 C4 C3 121.4(3) . .
C5 C4 H4 119.3 . .
C4 C5 H5 120.4 . .
C4 C5 C6 119.3(3) . .
C6 C5 H5 120.4 . .
C5 C6 C1 119.5(3) . .
C5 C6 C7 123.5(3) . .
C7 C6 C1 117.0(3) . .
C6 C7 H7 119.8 . .
C8 C7 C6 120.4(3) . .
C8 C7 H7 119.8 . .
C7 C8 H8 120.4 . .
C7 C8 C9 119.3(3) . .
C9 C8 H8 120.4 . .
N1 C9 C8 122.0(3) . .
N1 C9 C10 116.4(3) . .
C8 C9 C10 121.6(3) . .
N2 C10 C9 121.2(3) . .
N2 C10 H10 119.4 . .
C9 C10 H10 119.4 . .
C12 C11 N2 122.5(3) . .
C16 C11 N2 118.8(3) . .
C16 C11 C12 118.7(3) . .
C11 C12 H12 119.9 . .
C13 C12 C11 120.3(4) . .
C13 C12 H12 119.9 . .
C12 C13 H13 119.8 . .
C12 C13 C14 120.4(4) . .
C14 C13 H13 119.8 . .
O2 C14 C13 115.2(3) . .
O2 C14 C15 124.4(3) . .
C13 C14 C15 120.4(3) . .
C14 C15 H15 120.7 . .
C14 C15 C16 118.6(3) . .
C16 C15 H15 120.7 . .
C11 C16 C15 121.5(3) . .
C11 C16 H16 119.2 . .
C15 C16 H16 119.2 . .
O2 C17 H17A 110.1 . .
O2 C17 H17B 110.1 . .
O2 C17 C18 108.2(3) . .
H17A C17 H17B 108.4 . .
C18 C17 H17A 110.1 . .
C18 C17 H17B 110.1 . .
C17 C18 H18A 109.5 . .
C17 C18 H18B 109.5 . .
C17 C18 H18C 109.5 . .
H18A C18 H18B 109.5 . .
H18A C18 H18C 109.5 . .
H18B C18 H18C 109.5 . .
C20 C19 H19 119.4 . .
C24 C19 H19 119.4 . .
C24 C19 C20 121.3(4) . .
C19 C20 H20 120.1 . .
C21 C20 C19 119.7(4) . .
C21 C20 H20 120.1 . .
C20 C21 H21 119.7 . .
C20 C21 C22 120.6(4) . .
C22 C21 H21 119.7 . .
C21 C22 H22 120.2 . .
C21 C22 C23 119.7(5) . .
C23 C22 H22 120.2 . .
C22 C23 H23 119.9 . .
C24 C23 C22 120.3(4) . .
C24 C23 H23 119.9 . .
C19 C24 C25 118.5(3) . .
C23 C24 C19 118.4(3) . .
C23 C24 C25 123.1(3) . .
O3 C25 C24 115.8(3) . .
O3 C25 C26 124.1(3) . .
C26 C25 C24 120.1(3) . .
C25 C26 H26 118.5 . .
C25 C26 C27 123.1(3) . .
C27 C26 H26 118.5 . .
O4 C27 C26 123.1(3) . .
O4 C27 C28 115.6(3) . .
C26 C27 C28 121.3(3) . .
C29 C28 C27 123.4(3) . .
C29 C28 C33 118.2(3) . .
C33 C28 C27 118.3(3) . .
C28 C29 H29 119.8 . .
C28 C29 C30 120.4(4) . .
C30 C29 H29 119.8 . .
C29 C30 H30 119.8 . .
C31 C30 C29 120.5(4) . .
C31 C30 H30 119.8 . .
C30 C31 H31 119.9 . .
C30 C31 C32 120.2(4) . .
C32 C31 H31 119.9 . .
C31 C32 H32 120.1 . .
C31 C32 C33 119.8(4) . .
C33 C32 H32 120.1 . .
C28 C33 C32 120.8(4) . .
C28 C33 H33 119.6 . .
C32 C33 H33 119.6 . .
C35 C34 H34 119.0 . .
C35 C34 C39 122.0(3) . .
C39 C34 H34 119.0 . .
C34 C35 H35 120.5 . .
C34 C35 C36 118.9(4) . .
C36 C35 H35 120.5 . .
C35 C36 H36 120.0 . .
C37 C36 C35 120.1(3) . .
C37 C36 H36 120.0 . .
C36 C37 H37 119.6 . .
C36 C37 C38 120.8(4) . .
C38 C37 H37 119.6 . .
C37 C38 H38 119.7 . .
C37 C38 C39 120.5(4) . .
C39 C38 H38 119.7 . .
C34 C39 C38 117.6(3) . .
C34 C39 C40 119.7(3) . .
C38 C39 C40 122.6(3) . .
O5 C40 C39 114.4(3) . .
O5 C40 C41 123.2(3) . .
C41 C40 C39 122.3(3) . .
C40 C41 H41 118.1 . .
C42 C41 C40 123.9(3) . .
C42 C41 H41 118.1 . .
O6 C42 C41 123.0(3) . .
O6 C42 C43 114.4(3) . .
C41 C42 C43 122.6(3) . .
C44 C43 C42 118.8(3) . .
C44 C43 C48 118.3(3) . .
C48 C43 C42 122.9(3) . .
C43 C44 H44 119.2 . .
C45 C44 C43 121.6(4) . .
C45 C44 H44 119.2 . .
C44 C45 H45 120.2 . .
C46 C45 C44 119.5(4) . .
C46 C45 H45 120.2 . .
C45 C46 H46 119.8 . .
C47 C46 C45 120.5(4) . .
C47 C46 H46 119.8 . .
C46 C47 H47 119.8 . .
C46 C47 C48 120.4(4) . .
C48 C47 H47 119.8 . .
C43 C48 C47 119.6(4) . .
C43 C48 H48 120.2 . .
C47 C48 H48 120.2 . .

loop_
_geom_bond_atom_site_label_1
_geom_bond_atom_site_label_2
_geom_bond_distance
_geom_bond_site_symmetry_2
Er1 Er1 3.8291(4) 3_677
Er1 O1 2.313(2) 3_677
Er1 O1 2.376(2) .
Er1 O3 2.291(2) .
Er1 O4 2.297(2) .
Er1 O5 2.280(2) .
Er1 O6 2.286(2) .
Er1 N1 2.450(2) .
Er1 N2 2.686(3) .
O1 Er1 2.313(2) 3_677
O1 C2 1.338(4) .
O2 C14 1.380(4) .
O2 C17 1.411(5) .
O3 C25 1.273(4) .
O4 C27 1.260(4) .
O5 C40 1.273(3) .
O6 C42 1.261(4) .
N1 C1 1.359(4) .
N1 C9 1.328(4) .
N2 C10 1.276(4) .
N2 C11 1.434(4) .
C1 C2 1.444(4) .
C1 C6 1.423(4) .
C2 C3 1.374(4) .
C3 H3 0.9500 .
C3 C4 1.404(4) .
C4 H4 0.9500 .
C4 C5 1.373(5) .
C5 H5 0.9500 .
C5 C6 1.398(5) .
C6 C7 1.407(5) .
C7 H7 0.9500 .
C7 C8 1.363(5) .
C8 H8 0.9500 .
C8 C9 1.411(5) .
C9 C10 1.453(5) .
C10 H10 0.9500 .
C11 C12 1.410(5) .
C11 C16 1.381(5) .
C12 H12 0.9500 .
C12 C13 1.379(5) .
C13 H13 0.9500 .
C13 C14 1.384(5) .
C14 C15 1.398(5) .
C15 H15 0.9500 .
C15 C16 1.399(4) .
C16 H16 0.9500 .
C17 H17A 0.9900 .
C17 H17B 0.9900 .
C17 C18 1.542(5) .
C18 H18A 0.9800 .
C18 H18B 0.9800 .
C18 H18C 0.9800 .
C19 H19 0.9500 .
C19 C20 1.386(5) .
C19 C24 1.384(5) .
C20 H20 0.9500 .
C20 C21 1.352(7) .
C21 H21 0.9500 .
C21 C22 1.373(7) .
C22 H22 0.9500 .
C22 C23 1.402(5) .
C23 H23 0.9500 .
C23 C24 1.374(5) .
C24 C25 1.505(4) .
C25 C26 1.394(4) .
C26 H26 0.9500 .
C26 C27 1.398(4) .
C27 C28 1.507(4) .
C28 C29 1.366(5) .
C28 C33 1.384(5) .
C29 H29 0.9500 .
C29 C30 1.399(5) .
C30 H30 0.9500 .
C30 C31 1.350(6) .
C31 H31 0.9500 .
C31 C32 1.361(6) .
C32 H32 0.9500 .
C32 C33 1.389(5) .
C33 H33 0.9500 .
C34 H34 0.9500 .
C34 C35 1.386(5) .
C34 C39 1.389(5) .
C35 H35 0.9500 .
C35 C36 1.386(5) .
C36 H36 0.9500 .
C36 C37 1.364(6) .
C37 H37 0.9500 .
C37 C38 1.388(5) .
C38 H38 0.9500 .
C38 C39 1.391(4) .
C39 C40 1.499(4) .
C40 C41 1.397(5) .
C41 H41 0.9500 .
C41 C42 1.384(5) .
C42 C43 1.517(4) .
C43 C44 1.381(5) .
C43 C48 1.393(5) .
C44 H44 0.9500 .
C44 C45 1.379(5) .
C45 H45 0.9500 .
C45 C46 1.378(6) .
C46 H46 0.9500 .
C46 C47 1.354(6) .
C47 H47 0.9500 .
C47 C48 1.409(6) .
C48 H48 0.9500 .

loop_
_geom_torsion_atom_site_label_1
_geom_torsion_atom_site_label_2
_geom_torsion_atom_site_label_3
_geom_torsion_atom_site_label_4
_geom_torsion
_geom_torsion_site_symmetry_1
_geom_torsion_site_symmetry_4
Er1 Er1 O1 C2 -176.5(3) 3_677 .
Er1 Er1 O3 C25 61.9(3) 3_677 .
Er1 Er1 O4 C27 -93.3(3) 3_677 .
Er1 Er1 O5 C40 -55.0(3) 3_677 .
Er1 Er1 O6 C42 107.1(3) 3_677 .
Er1 Er1 N1 C1 -6.7(2) 3_677 .
Er1 Er1 N1 C9 179.6(2) 3_677 .
Er1 Er1 N2 C10 -16.8(4) 3_677 .
Er1 Er1 N2 C11 157.44(18) 3_677 .
Er1 O1 C2 C1 -4.6(4) . .
Er1 O1 C2 C1 179.7(2) 3_677 .
Er1 O1 C2 C3 175.1(2) . .
Er1 O1 C2 C3 -0.5(5) 3_677 .
Er1 O3 C25 C24 -167.64(19) . .
Er1 O3 C25 C26 12.9(5) . .
Er1 O4 C27 C26 -15.9(5) . .
Er1 O4 C27 C28 164.7(2) . .
Er1 O5 C40 C39 159.8(2) . .
Er1 O5 C40 C41 -19.7(5) . .
Er1 O6 C42 C41 5.4(5) . .
Er1 O6 C42 C43 -174.5(2) . .
Er1 N1 C1 C2 5.6(3) . .
Er1 N1 C1 C6 -173.3(2) . .
Er1 N1 C9 C8 173.5(3) . .
Er1 N1 C9 C10 -5.5(4) . .
Er1 N2 C10 C9 -1.2(4) . .
Er1 N2 C11 C12 -144.0(3) . .
Er1 N2 C11 C16 36.3(4) . .
O1 Er1 O1 Er1 0.0 3_677 3_677
O1 Er1 O1 C2 -176.5(3) 3_677 .
O1 Er1 O3 C25 86.8(3) 3_677 .
O1 Er1 O3 C25 29.6(3) . .
O1 Er1 O4 C27 -126.1(3) . .
O1 Er1 O4 C27 -60.5(3) 3_677 .
O1 Er1 O5 C40 -77.8(3) 3_677 .
O1 Er1 O5 C40 -21.4(3) . .
O1 Er1 O6 C42 73.2(3) 3_677 .
O1 Er1 O6 C42 141.3(3) . .
O1 Er1 N1 C1 -8.2(3) 3_677 .
O1 Er1 N1 C1 -5.62(19) . .
O1 Er1 N1 C9 178.1(2) 3_677 .
O1 Er1 N1 C9 -179.3(3) . .
O1 Er1 N2 C10 -171.7(2) 3_677 .
O1 Er1 N2 C10 -4.5(3) . .
O1 Er1 N2 C11 169.8(2) . .
O1 Er1 N2 C11 2.6(4) 3_677 .
O1 C2 C3 C4 -178.0(3) . .
O2 C14 C15 C16 179.6(3) . .
O3 Er1 O1 Er1 62.39(13) . 3_677
O3 Er1 O1 C2 -114.1(2) . .
O3 Er1 O4 C27 18.8(3) . .
O3 Er1 O5 C40 -161.7(3) . .
O3 Er1 O6 C42 -12.5(4) . .
O3 Er1 N1 C1 119.7(2) . .
O3 Er1 N1 C9 -54.0(3) . .
O3 Er1 N2 C10 135.5(2) . .
O3 Er1 N2 C11 -50.3(2) . .
O3 C25 C26 C27 0.8(5) . .
O4 Er1 O1 Er1 108.38(10) . 3_677
O4 Er1 O1 C2 -68.2(2) . .
O4 Er1 O3 C25 -17.0(3) . .
O4 Er1 O5 C40 176.8(2) . .
O4 Er1 O6 C42 -175.2(3) . .
O4 Er1 N1 C1 74.0(2) . .
O4 Er1 N1 C9 -99.7(3) . .
O4 Er1 N2 C10 64.3(2) . .
O4 Er1 N2 C11 -121.4(2) . .
O4 C27 C28 C29 -176.7(3) . .
O4 C27 C28 C33 0.8(4) . .
O5 Er1 O1 Er1 -61.85(14) . 3_677
O5 Er1 O1 C2 121.6(2) . .
O5 Er1 O3 C25 174.6(3) . .
O5 Er1 O4 C27 41.1(4) . .
O5 Er1 O6 C42 -11.6(3) . .
O5 Er1 N1 C1 -138.68(19) . .
O5 Er1 N1 C9 47.6(3) . .
O5 Er1 N2 C10 -143.6(2) . .
O5 Er1 N2 C11 30.7(2) . .
O5 C40 C41 C42 4.0(5) . .
O6 Er1 O1 Er1 -101.37(10) . 3_677
O6 Er1 O1 C2 82.1(2) . .
O6 Er1 O3 C25 175.5(2) . .
O6 Er1 O4 C27 -169.9(3) . .
O6 Er1 O5 C40 18.7(3) . .
O6 Er1 N1 C1 -85.4(2) . .
O6 Er1 N1 C9 100.9(3) . .
O6 Er1 N2 C10 -72.0(2) . .
O6 Er1 N2 C11 102.3(2) . .
O6 C42 C43 C44 2.6(4) . .
O6 C42 C43 C48 -176.4(3) . .
N1 Er1 O1 Er1 -178.17(11) . 3_677
N1 Er1 O1 C2 5.3(2) . .
N1 Er1 O3 C25 -61.7(3) . .
N1 Er1 O4 C27 161.1(3) . .
N1 Er1 O5 C40 72.2(3) . .
N1 Er1 O6 C42 -146.9(3) . .
N1 Er1 N2 C10 -1.0(2) . .
N1 Er1 N2 C11 173.3(3) . .
N1 C1 C2 O1 -0.8(4) . .
N1 C1 C2 C3 179.5(3) . .
N1 C1 C6 C5 179.7(3) . .
N1 C1 C6 C7 -0.8(5) . .
N1 C9 C10 N2 4.2(5) . .
N2 Er1 O1 Er1 -174.80(8) . 3_677
N2 Er1 O1 C2 8.7(2) . .
N2 Er1 O3 C25 -111.2(3) . .
N2 Er1 O4 C27 100.5(3) . .
N2 Er1 O5 C40 112.7(3) . .
N2 Er1 O6 C42 -84.3(3) . .
N2 Er1 N1 C1 177.2(2) . .
N2 Er1 N1 C9 3.5(2) . .
N2 C11 C12 C13 179.5(3) . .
N2 C11 C16 C15 179.8(3) . .
C1 N1 C9 C8 0.0(5) . .
C1 N1 C9 C10 -179.0(3) . .
C1 C2 C3 C4 1.7(5) . .
C1 C6 C7 C8 0.2(6) . .
C2 C1 C6 C5 0.9(5) . .
C2 C1 C6 C7 -179.6(3) . .
C2 C3 C4 C5 -1.0(6) . .
C3 C4 C5 C6 0.1(6) . .
C4 C5 C6 C1 -0.1(5) . .
C4 C5 C6 C7 -179.5(4) . .
C5 C6 C7 C8 179.7(4) . .
C6 C1 C2 O1 178.1(3) . .
C6 C1 C2 C3 -1.6(4) . .
C6 C7 C8 C9 0.4(6) . .
C7 C8 C9 N1 -0.5(6) . .
C7 C8 C9 C10 178.4(4) . .
C8 C9 C10 N2 -174.8(4) . .
C9 N1 C1 C2 179.6(3) . .
C9 N1 C1 C6 0.7(4) . .
C10 N2 C11 C12 30.1(4) . .
C10 N2 C11 C16 -149.6(3) . .
C11 N2 C10 C9 -176.1(3) . .
C11 C12 C13 C14 0.9(6) . .
C12 C11 C16 C15 0.1(5) . .
C12 C13 C14 O2 179.7(4) . .
C12 C13 C14 C15 -0.2(6) . .
C13 C14 C15 C16 -0.5(5) . .
C14 O2 C17 C18 -177.4(3) . .
C14 C15 C16 C11 0.5(5) . .
C16 C11 C12 C13 -0.8(5) . .
C17 O2 C14 C13 175.3(4) . .
C17 O2 C14 C15 -4.8(5) . .
C19 C20 C21 C22 -1.3(8) . .
C19 C24 C25 O3 2.8(4) . .
C19 C24 C25 C26 -177.7(3) . .
C20 C19 C24 C23 0.7(6) . .
C20 C19 C24 C25 -179.2(3) . .
C20 C21 C22 C23 1.2(9) . .
C21 C22 C23 C24 -0.1(8) . .
C22 C23 C24 C19 -0.9(6) . .
C22 C23 C24 C25 179.1(4) . .
C23 C24 C25 O3 -177.1(3) . .
C23 C24 C25 C26 2.4(5) . .
C24 C19 C20 C21 0.3(6) . .
C24 C25 C26 C27 -178.6(3) . .
C25 C26 C27 O4 0.4(5) . .
C25 C26 C27 C28 179.8(3) . .
C26 C27 C28 C29 3.9(5) . .
C26 C27 C28 C33 -178.6(3) . .
C27 C28 C29 C30 179.1(3) . .
C27 C28 C33 C32 -178.9(4) . .
C28 C29 C30 C31 -0.5(6) . .
C29 C28 C33 C32 -1.3(6) . .
C29 C30 C31 C32 -1.0(7) . .
C30 C31 C32 C33 1.3(8) . .
C31 C32 C33 C28 -0.1(8) . .
C33 C28 C29 C30 1.6(5) . .
C34 C35 C36 C37 -0.7(6) . .
C34 C39 C40 O5 14.2(4) . .
C34 C39 C40 C41 -166.3(3) . .
C35 C34 C39 C38 0.0(5) . .
C35 C34 C39 C40 -176.1(3) . .
C35 C36 C37 C38 0.6(6) . .
C36 C37 C38 C39 -0.2(6) . .
C37 C38 C39 C34 -0.1(5) . .
C37 C38 C39 C40 175.9(3) . .
C38 C39 C40 O5 -161.6(3) . .
C38 C39 C40 C41 17.8(5) . .
C39 C34 C35 C36 0.4(6) . .
C39 C40 C41 C42 -175.4(3) . .
C40 C41 C42 O6 2.7(5) . .
C40 C41 C42 C43 -177.4(3) . .
C41 C42 C43 C44 -177.4(3) . .
C41 C42 C43 C48 3.7(5) . .
C42 C43 C44 C45 -178.7(3) . .
C42 C43 C48 C47 179.1(3) . .
C43 C44 C45 C46 -0.5(6) . .
C44 C43 C48 C47 0.1(6) . .
C44 C45 C46 C47 0.3(7) . .
C45 C46 C47 C48 0.1(7) . .
C46 C47 C48 C43 -0.4(7) . .
C48 C43 C44 C45 0.3(6) . .
